data_7219413
loop_
_publ_author_name
'Fei, Fei'
'An, Haiyan'
'Meng, Changgong'
'Wang, Lin'
'Wang, Huilong'

_publ_section_title
;
 Lanthanide-supported molybdenum--vanadium oxide clusters: syntheses,
 structures and catalytic properties
;
_journal_name_full 'RSC Adv.'
_journal_paper_doi 10.1039/C4RA16237D
_journal_year 2015
_chemical_formula_sum 'H36 Mo6 Nd2 O44 V2'
_chemical_formula_weight 1706.29
_chemical_name_systematic
; 
 ? 
;
_space_group_IT_number 2
_symmetry_cell_setting triclinic
_symmetry_space_group_name_Hall '-P 1'
_symmetry_space_group_name_H-M 'P -1'
_atom_sites_solution_primary direct
_atom_sites_solution_secondary difmap
_audit_creation_method SHELXL-97
_cell_angle_alpha 106.967(8)
_cell_angle_beta 101.480(9)
_cell_angle_gamma 91.502(8)
_cell_formula_units_Z 1
_cell_length_a 10.038(5)
_cell_length_b 10.049(6)
_cell_length_c 10.118(6)
_cell_measurement_reflns_used 4586
_cell_measurement_temperature 296(2)
_cell_measurement_theta_max 25.00
_cell_measurement_theta_min 2.08
_cell_volume 952.8(9)
_computing_molecular_graphics 'Bruker SHELXTL'
_computing_publication_material 'Bruker SHELXTL'
_computing_structure_refinement 'SHELXL-97 (Sheldrick, 1997)'
_computing_structure_solution 'SHELXS-97 (Sheldrick, 1990)'
_diffrn_ambient_temperature 296(2)
_diffrn_detector_area_resol_mean 0.01
_diffrn_measured_fraction_theta_full 0.986
_diffrn_measured_fraction_theta_max 0.986
_diffrn_measurement_device_type 'Bruker Smart Apex CCD'
_diffrn_measurement_method \w-2\q
_diffrn_radiation_monochromator graphite
_diffrn_radiation_source 'fine-focus sealed tube'
_diffrn_radiation_type MoK\a
_diffrn_radiation_wavelength 0.71073
_diffrn_reflns_av_R_equivalents 0.0412
_diffrn_reflns_av_sigmaI/netI 0.0898
_diffrn_reflns_limit_h_max 11
_diffrn_reflns_limit_h_min -6
_diffrn_reflns_limit_k_max 11
_diffrn_reflns_limit_k_min -11
_diffrn_reflns_limit_l_max 11
_diffrn_reflns_limit_l_min -12
_diffrn_reflns_number 4586
_diffrn_reflns_theta_full 25.00
_diffrn_reflns_theta_max 25.00
_diffrn_reflns_theta_min 2.08
_diffrn_standards_decay_% none
_diffrn_standards_interval_count 0
_diffrn_standards_interval_time 0
_diffrn_standards_number 0
_exptl_absorpt_coefficient_mu 5.169
_exptl_absorpt_correction_T_max 0.485
_exptl_absorpt_correction_T_min 0.410
_exptl_absorpt_correction_type empirical
_exptl_absorpt_process_details 'ABSCOR by T.Higashi 8 March, 1995'
_exptl_crystal_colour yellow
_exptl_crystal_density_diffrn 2.974
_exptl_crystal_density_method 'not measured'
_exptl_crystal_description block
_exptl_crystal_F_000 806
_exptl_crystal_size_max 0.19
_exptl_crystal_size_mid 0.15
_exptl_crystal_size_min 0.14
_refine_diff_density_max 1.532
_refine_diff_density_min -2.093
_refine_diff_density_rms 0.261
_refine_ls_extinction_method none
_refine_ls_goodness_of_fit_ref 1.028
_refine_ls_hydrogen_treatment none
_refine_ls_matrix_type full
_refine_ls_number_parameters 244
_refine_ls_number_reflns 3293
_refine_ls_number_restraints 0
_refine_ls_restrained_S_all 1.028
_refine_ls_R_factor_all 0.0917
_refine_ls_R_factor_gt 0.0568
_refine_ls_shift/su_max 0.000
_refine_ls_shift/su_mean 0.000
_refine_ls_structure_factor_coef Fsqd
_refine_ls_weighting_details 'calc w=1/[\s^2^(Fo^2^)+(0.0800P)^2^+0.0000P] where P=(Fo^2^+2Fc^2^)/3'
_refine_ls_weighting_scheme calc
_refine_ls_wR_factor_gt 0.1454
_refine_ls_wR_factor_ref 0.1661
_reflns_number_gt 2140
_reflns_number_total 3293
_reflns_threshold_expression >2sigma(I)
_cod_data_source_file c4ra16237d4.cif
_cod_data_source_block 3
_cod_depositor_comments
;
The following automatic conversions were performed:

'_symmetry_cell_setting' value 'Triclinic' changed to 'triclinic'
according to
/usr/data/users/saulius/crontab/automatic-downloads/rss-feeds/RSC/lib/dictionaries/cif_core.dic
dictionary named 'cif_core.dic' version 2.4.2 from 2011-04-26.

Automatic conversion script
Id: cif_fix_values 3008 2015-01-20 13:52:24Z robertas 
;
_cod_original_sg_symbol_H-M P-1
_cod_database_code 7219413

loop_
_symmetry_equiv_pos_as_xyz
'x, y, z'
'-x, -y, -z'

loop_
_atom_site_label
_atom_site_type_symbol
_atom_site_fract_x
_atom_site_fract_y
_atom_site_fract_z
_atom_site_U_iso_or_equiv
_atom_site_adp_type
_atom_site_occupancy
_atom_site_symmetry_multiplicity
_atom_site_calc_flag
Nd1 Nd 0.29227(8) 0.25810(8) 0.24197(11) 0.0402(3) Uani 1 1 d
Mo1 Mo 0.26562(12) 0.66790(12) 0.29133(16) 0.0372(4) Uani 1 1 d
Mo2 Mo 0.27216(11) 0.48318(12) -0.02453(15) 0.0315(4) Uani 1 1 d
Mo3 Mo -0.01377(11) 0.49610(12) 0.27284(15) 0.0309(4) Uani 1 1 d
V1 V 0.0086(2) 0.6795(2) 0.0430(3) 0.0274(6) Uani 1 1 d
O1 O 0.3379(8) 0.3590(9) 0.0507(11) 0.032(2) Uani 1 1 d
O2 O 0.1081(9) 0.6567(10) 0.3709(11) 0.036(3) Uani 1 1 d
O3 O 0.0830(9) 0.3693(9) 0.3123(11) 0.034(2) Uani 1 1 d
O4 O 0.3427(8) 0.6475(9) 0.1267(11) 0.033(2) Uani 1 1 d
O5 O -0.1245(8) 0.3745(8) 0.0926(11) 0.030(2) Uani 1 1 d
O6 O 0.3571(10) 0.8149(10) 0.4058(13) 0.048(3) Uani 1 1 d
O7 O 0.3678(9) 0.4942(10) -0.1402(12) 0.042(3) Uani 1 1 d
O8 O -0.1334(9) 0.5146(10) 0.3718(12) 0.045(3) Uani 1 1 d
O9 O 0.1278(8) 0.7851(9) 0.1798(11) 0.034(3) Uani 1 1 d
O10 O 0.0829(9) 0.2161(9) 0.0268(11) 0.034(2) Uani 1 1 d
O11 O 0.1083(8) 0.5084(8) 0.1086(11) 0.031(2) Uani 1 1 d
O12 O 0.3399(9) 0.5309(10) 0.3359(12) 0.040(3) Uani 1 1 d
O13 O 0.1135(8) 0.3640(8) -0.1558(10) 0.025(2) Uani 1 1 d
O1W O 0.3527(11) 0.0652(13) 0.0478(16) 0.083(5) Uani 1 1 d
O2W O 0.4360(11) 0.0898(11) 0.3485(13) 0.051(3) Uani 1 1 d
O3W O 0.1362(10) 0.0728(11) 0.2738(14) 0.055(3) Uani 1 1 d
O4W O 0.3387(11) 0.3408(12) 0.5154(12) 0.054(3) Uani 1 1 d
O5W O 0.5478(9) 0.3272(12) 0.2896(12) 0.048(3) Uani 1 1 d
OW1 O 0.2224(15) 0.1471(13) -0.3504(17) 0.081(4) Uani 1 1 d
OW2 O 0.0909(13) 0.8871(13) 0.6053(17) 0.079(5) Uani 1 1 d
OW3 O -0.2569(13) 0.1663(13) 0.1668(14) 0.067(4) Uani 1 1 d
OW4 O 0.5343(11) 0.8601(11) 0.1575(17) 0.070(4) Uani 1 1 d

loop_
_atom_site_aniso_label
_atom_site_aniso_U_11
_atom_site_aniso_U_22
_atom_site_aniso_U_33
_atom_site_aniso_U_23
_atom_site_aniso_U_13
_atom_site_aniso_U_12
Nd1 0.0239(4) 0.0227(5) 0.0647(7) 0.0018(4) 0.0059(4) 0.0009(3)
Mo1 0.0226(6) 0.0183(6) 0.0595(11) -0.0017(6) 0.0043(6) -0.0032(5)
Mo2 0.0133(5) 0.0193(6) 0.0551(10) 0.0004(6) 0.0088(5) -0.0011(5)
Mo3 0.0196(6) 0.0189(6) 0.0483(9) 0.0005(6) 0.0083(6) 0.0016(5)
V1 0.0161(11) 0.0111(11) 0.0481(18) -0.0028(10) 0.0095(10) -0.0024(9)
O1 0.018(4) 0.021(5) 0.053(7) 0.005(5) 0.005(4) 0.004(4)
O2 0.021(5) 0.025(5) 0.054(7) -0.001(5) 0.009(5) 0.000(4)
O3 0.021(5) 0.021(5) 0.051(7) 0.001(5) 0.000(5) 0.006(4)
O4 0.013(4) 0.017(5) 0.061(8) 0.002(5) 0.006(4) 0.000(4)
O5 0.011(4) 0.016(5) 0.057(7) -0.001(4) 0.011(4) 0.000(4)
O6 0.034(6) 0.024(6) 0.071(9) -0.001(5) 0.001(6) -0.010(5)
O7 0.020(5) 0.036(6) 0.066(9) 0.005(5) 0.019(5) -0.001(4)
O8 0.031(6) 0.035(6) 0.066(9) 0.004(6) 0.022(6) 0.005(5)
O9 0.018(4) 0.016(5) 0.059(8) -0.001(5) 0.006(5) -0.003(4)
O10 0.025(5) 0.016(5) 0.057(7) 0.000(5) 0.013(5) 0.002(4)
O11 0.013(4) 0.012(4) 0.057(7) -0.006(4) 0.009(4) -0.003(4)
O12 0.026(5) 0.027(5) 0.059(8) 0.005(5) 0.001(5) 0.001(4)
O13 0.019(4) 0.015(4) 0.041(6) 0.003(4) 0.014(4) 0.009(4)
O1W 0.039(7) 0.055(8) 0.104(12) -0.037(7) -0.012(7) 0.020(6)
O2W 0.041(6) 0.035(6) 0.074(9) 0.016(6) 0.002(6) 0.013(5)
O3W 0.038(6) 0.031(6) 0.098(11) 0.019(6) 0.024(6) -0.001(5)
O4W 0.054(7) 0.053(7) 0.044(8) 0.005(6) -0.001(6) 0.029(6)
O5W 0.017(5) 0.069(8) 0.056(8) 0.023(6) 0.002(5) -0.002(5)
OW1 0.103(11) 0.049(8) 0.097(12) 0.010(8) 0.050(10) -0.005(8)
OW2 0.059(8) 0.051(8) 0.114(13) -0.013(8) 0.044(8) 0.001(7)
OW3 0.070(8) 0.060(8) 0.059(10) -0.007(7) 0.031(7) -0.019(7)
OW4 0.041(7) 0.025(6) 0.148(14) 0.019(7) 0.039(8) 0.003(5)

loop_
_atom_type_symbol
_atom_type_description
_atom_type_scat_dispersion_real
_atom_type_scat_dispersion_imag
_atom_type_scat_source
O O 0.0106 0.0060 'International Tables Vol C Tables 4.2.6.8 and 6.1.1.4'
H H 0.0000 0.0000 'International Tables Vol C Tables 4.2.6.8 and 6.1.1.4'
V V 0.3005 0.5294 'International Tables Vol C Tables 4.2.6.8 and 6.1.1.4'
Mo Mo -1.6832 0.6857 'International Tables Vol C Tables 4.2.6.8 and 6.1.1.4'
Nd Nd -0.1943 3.0179 'International Tables Vol C Tables 4.2.6.8 and 6.1.1.4'

loop_
_geom_angle_atom_site_label_1
_geom_angle_atom_site_label_2
_geom_angle_atom_site_label_3
_geom_angle
_geom_angle_site_symmetry_1
_geom_angle_site_symmetry_3
O1W Nd1 O3W 86.0(4) . .
O1W Nd1 O3 139.4(3) . .
O3W Nd1 O3 71.7(3) . .
O1W Nd1 O1 71.5(4) . .
O3W Nd1 O1 140.2(4) . .
O3 Nd1 O1 104.5(3) . .
O1W Nd1 O5W 81.0(4) . .
O3W Nd1 O5W 138.2(4) . .
O3 Nd1 O5W 137.5(3) . .
O1 Nd1 O5W 71.4(3) . .
O1W Nd1 O2W 70.1(4) . .
O3W Nd1 O2W 70.1(3) . .
O3 Nd1 O2W 128.1(4) . .
O1 Nd1 O2W 127.3(3) . .
O5W Nd1 O2W 68.1(4) . .
O1W Nd1 O4W 138.5(4) . .
O3W Nd1 O4W 81.9(4) . .
O3 Nd1 O4W 72.5(3) . .
O1 Nd1 O4W 136.2(4) . .
O5W Nd1 O4W 82.1(4) . .
O2W Nd1 O4W 68.5(4) . .
O1W Nd1 O12 135.9(4) . .
O3W Nd1 O12 137.3(3) . .
O3 Nd1 O12 69.5(3) . .
O1 Nd1 O12 68.2(3) . .
O5W Nd1 O12 70.0(3) . .
O2W Nd1 O12 123.8(3) . .
O4W Nd1 O12 70.2(4) . .
O1W Nd1 O10 75.2(3) . .
O3W Nd1 O10 76.4(4) . .
O3 Nd1 O10 66.9(3) . .
O1 Nd1 O10 66.4(3) . .
O5W Nd1 O10 136.2(3) . .
O2W Nd1 O10 132.6(3) . .
O4W Nd1 O10 138.2(3) . .
O12 Nd1 O10 103.5(3) . .
O6 Mo1 O12 106.1(5) . .
O6 Mo1 O2 102.6(5) . .
O12 Mo1 O2 96.2(4) . .
O6 Mo1 O4 101.1(5) . .
O12 Mo1 O4 95.6(5) . .
O2 Mo1 O4 149.3(4) . .
O6 Mo1 O9 93.0(4) . .
O12 Mo1 O9 160.8(4) . .
O2 Mo1 O9 79.9(4) . .
O4 Mo1 O9 79.7(4) . .
O6 Mo1 O11 164.6(4) . .
O12 Mo1 O11 89.3(4) . .
O2 Mo1 O11 75.8(4) . .
O4 Mo1 O11 76.1(4) . .
O9 Mo1 O11 71.6(3) . .
O6 Mo1 Mo3 135.2(4) . .
O12 Mo1 Mo3 84.1(3) . .
O2 Mo1 Mo3 32.6(3) . .
O4 Mo1 Mo3 121.6(3) . .
O9 Mo1 Mo3 82.7(2) . .
O11 Mo1 Mo3 45.4(2) . .
O6 Mo1 Mo2 133.8(4) . .
O12 Mo1 Mo2 83.4(4) . .
O2 Mo1 Mo2 121.5(3) . .
O4 Mo1 Mo2 32.8(3) . .
O9 Mo1 Mo2 82.8(3) . .
O11 Mo1 Mo2 45.8(2) . .
Mo3 Mo1 Mo2 90.04(5) . .
O7 Mo2 O1 106.2(5) . .
O7 Mo2 O4 100.6(4) . .
O1 Mo2 O4 99.7(4) . .
O7 Mo2 O13 99.7(4) . .
O1 Mo2 O13 96.8(4) . .
O4 Mo2 O13 149.0(3) . .
O7 Mo2 O5 93.0(4) . 2_565
O1 Mo2 O5 159.8(4) . 2_565
O4 Mo2 O5 82.7(4) . 2_565
O13 Mo2 O5 73.1(3) . 2_565
O7 Mo2 O11 164.8(4) . .
O1 Mo2 O11 89.0(4) . .
O4 Mo2 O11 77.7(3) . .
O13 Mo2 O11 76.6(3) . .
O5 Mo2 O11 71.8(3) 2_565 .
O7 Mo2 V1 135.5(4) . 2_565
O1 Mo2 V1 82.4(3) . 2_565
O4 Mo2 V1 121.3(3) . 2_565
O13 Mo2 V1 36.0(3) . 2_565
O5 Mo2 V1 79.3(2) 2_565 2_565
O11 Mo2 V1 43.6(2) . 2_565
O7 Mo2 Mo1 134.0(3) . .
O1 Mo2 Mo1 86.1(3) . .
O4 Mo2 Mo1 33.5(3) . .
O13 Mo2 Mo1 123.2(3) . .
O5 Mo2 Mo1 85.2(3) 2_565 .
O11 Mo2 Mo1 46.7(2) . .
V1 Mo2 Mo1 89.41(6) 2_565 .
O8 Mo3 O3 106.0(5) . .
O8 Mo3 O2 102.0(5) . .
O3 Mo3 O2 100.3(4) . .
O8 Mo3 O5 98.8(4) . .
O3 Mo3 O5 96.0(4) . .
O2 Mo3 O5 148.8(4) . .
O8 Mo3 O13 91.6(4) . 2_565
O3 Mo3 O13 160.8(4) . 2_565
O2 Mo3 O13 83.1(4) . 2_565
O5 Mo3 O13 73.2(3) . 2_565
O8 Mo3 O11 163.7(4) . .
O3 Mo3 O11 90.0(4) . .
O2 Mo3 O11 77.9(4) . .
O5 Mo3 O11 75.7(3) . .
O13 Mo3 O11 72.1(3) 2_565 .
O8 Mo3 Mo1 135.3(4) . .
O3 Mo3 Mo1 87.3(3) . .
O2 Mo3 Mo1 33.4(3) . .
O5 Mo3 Mo1 122.5(3) . .
O13 Mo3 Mo1 85.5(2) 2_565 .
O11 Mo3 Mo1 46.9(2) . .
O10 V1 O9 105.8(5) 2_565 .
O10 V1 O5 98.9(5) 2_565 2_565
O9 V1 O5 97.8(4) . 2_565
O10 V1 O13 99.3(4) 2_565 2_565
O9 V1 O13 97.1(5) . 2_565
O5 V1 O13 152.2(4) 2_565 2_565
O10 V1 O11 93.2(4) 2_565 2_565
O9 V1 O11 161.0(4) . 2_565
O5 V1 O11 78.6(4) 2_565 2_565
O13 V1 O11 79.7(4) 2_565 2_565
O10 V1 O11 169.9(4) 2_565 .
O9 V1 O11 84.3(4) . .
O5 V1 O11 79.4(4) 2_565 .
O13 V1 O11 78.9(3) 2_565 .
O11 V1 O11 76.8(4) 2_565 .
O10 V1 Mo2 86.3(3) 2_565 2_565
O9 V1 Mo2 133.4(4) . 2_565
O5 V1 Mo2 125.2(3) 2_565 2_565
O13 V1 Mo2 36.3(3) 2_565 2_565
O11 V1 Mo2 46.6(2) 2_565 2_565
O11 V1 Mo2 86.6(2) . 2_565
Mo2 O1 Nd1 136.6(5) . .
Mo3 O2 Mo1 114.0(5) . .
Mo3 O3 Nd1 135.9(5) . .
Mo2 O4 Mo1 113.7(4) . .
V1 O5 Mo3 108.8(4) 2_565 .
V1 O5 Mo2 108.8(5) 2_565 2_565
Mo3 O5 Mo2 102.8(4) . 2_565
V1 O9 Mo1 112.8(4) . .
V1 O10 Nd1 133.5(5) 2_565 .
V1 O11 V1 103.2(4) 2_565 .
V1 O11 Mo3 90.8(3) 2_565 .
V1 O11 Mo3 98.3(3) . .
V1 O11 Mo2 89.8(3) 2_565 .
V1 O11 Mo2 97.8(4) . .
Mo3 O11 Mo2 163.3(5) . .
V1 O11 Mo1 165.4(5) 2_565 .
V1 O11 Mo1 91.4(3) . .
Mo3 O11 Mo1 87.7(4) . .
Mo2 O11 Mo1 87.6(3) . .
Mo1 O12 Nd1 135.2(5) . .
V1 O13 Mo2 107.7(5) 2_565 .
V1 O13 Mo3 108.6(3) 2_565 2_565
Mo2 O13 Mo3 103.2(4) . 2_565

loop_
_geom_bond_atom_site_label_1
_geom_bond_atom_site_label_2
_geom_bond_distance
_geom_bond_site_symmetry_2
Nd1 O1W 2.510(12) .
Nd1 O3W 2.535(10) .
Nd1 O3 2.534(9) .
Nd1 O1 2.541(10) .
Nd1 O5W 2.552(9) .
Nd1 O2W 2.584(10) .
Nd1 O4W 2.586(12) .
Nd1 O12 2.622(10) .
Nd1 O10 2.632(10) .
Mo1 O6 1.695(10) .
Mo1 O12 1.714(10) .
Mo1 O2 1.926(9) .
Mo1 O4 1.933(10) .
Mo1 O9 2.194(9) .
Mo1 O11 2.336(9) .
Mo1 Mo3 3.198(2) .
Mo1 Mo2 3.208(3) .
Mo2 O7 1.680(10) .
Mo2 O1 1.723(9) .
Mo2 O4 1.898(9) .
Mo2 O13 1.965(9) .
Mo2 O5 2.236(9) 2_565
Mo2 O11 2.300(9) .
Mo2 V1 3.165(3) 2_565
Mo3 O8 1.691(9) .
Mo3 O3 1.713(9) .
Mo3 O2 1.887(9) .
Mo3 O5 1.969(10) .
Mo3 O13 2.226(9) 2_565
Mo3 O11 2.280(10) .
V1 O10 1.634(10) 2_565
V1 O9 1.700(9) .
V1 O5 1.940(9) 2_565
V1 O13 1.953(9) 2_565
V1 O11 2.184(9) 2_565
V1 O11 2.211(9) .
V1 Mo2 3.165(3) 2_565
O5 V1 1.940(9) 2_565
O5 Mo2 2.236(9) 2_565
O10 V1 1.634(10) 2_565
O11 V1 2.184(9) 2_565
O13 V1 1.953(9) 2_565
O13 Mo3 2.226(9) 2_565
